data_4336057
loop_
_publ_author_name
'Endrit Shurdha'
'Curtis E. Moore'
'Arnold L. Rheingold'
'Saul H. Lapidus'
'Peter W. Stephens'
'Atta M. Arif'
'Joel S. Miller'

_publ_contact_author_address
; 
Department of Chemistry
University of Utah
Salt Lake City
UT 84112-0850
USA
;
_publ_contact_author_email jsmiller@chem.utah.edu
_publ_contact_author_name 'Joel S. Miller'
_publ_section_title
;
 First Row Transition Metal(II) Thiocyanate Complexes, and Formation of
 1-, 2-, and 3-Dimensional Extended Network Structures of
 M(NCS)2(Solvent)2 (M = Cr, Mn, Co) Composition
;
_journal_name_full 'Inorganic Chemistry'
_journal_page_first 10583
_journal_page_last 10594
_journal_paper_doi 10.1021/ic401558f
_journal_volume 52
_journal_year 2013
_chemical_formula_moiety 'C6 H6 Cr N4 S2'
_chemical_formula_sum 'C6 H6 Cr N4 S2'
_chemical_formula_weight 250.29
_chemical_name_systematic
;
?
;
_space_group_IT_number 19
_symmetry_cell_setting orthorhombic
_symmetry_Int_Tables_number 19
_symmetry_space_group_name_Hall 'P 2ac 2ab'
_symmetry_space_group_name_H-M 'P 21 21 21'
_cell_angle_alpha 90
_cell_angle_beta 90
_cell_angle_gamma 90
_cell_formula_units_Z 4
_cell_length_a 9.08966(13)
_cell_length_b 9.16685(11)
_cell_length_c 12.6894(2)
_cell_measurement_temperature 295
_cell_volume 1057.33(3)
_computing_cell_refinement TOPAS-Academic
_computing_data_collection SPEC
_computing_data_reduction TOPAS-Academic
_computing_structure_refinement TOPAS-Academic
_computing_structure_solution TOPAS-Academic
_diffrn_ambient_temperature 295
_diffrn_detector 'NaI scintillation counter'
_diffrn_measurement_device_type 'Huber diffractometer'
_diffrn_radiation_monochromator 'Si(111) channel cut'
_diffrn_radiation_type synchrotron
_diffrn_radiation_wavelength 0.699768
_diffrn_source synchrotron
_exptl_absorpt_coefficient_mu 1.366
_pd_block_diffractogram_id ES3-75
_pd_instr_location
;
X16C, National Synchrotron Light Source, Brookhaven National Laboratory
;
_pd_meas_2theta_range_inc 0.005
_pd_meas_2theta_range_max 34.345
_pd_meas_2theta_range_min 5.0
_pd_meas_number_of_points 5870
_pd_meas_scan_method step
_pd_proc_2theta_range_inc 0.005
_pd_proc_2theta_range_max 34.345
_pd_proc_2theta_range_min 5.0
_pd_proc_ls_background_function
;
2 Pearson-Voight peaks and Chebyshev polynomial with 8 coefficients
;
_pd_proc_ls_pref_orient_corr
;
none
;
_pd_proc_ls_profile_function
;
Simple_Axial_model function with Rp=9999,Rs=330 in TOPAS-Academic
;
_pd_proc_ls_prof_R_factor 0.05219
_pd_proc_ls_prof_wR_expected 0.05104
_pd_proc_ls_prof_wR_factor 0.06639
_pd_proc_wavelength 0.699768
_pd_spec_mounting
;
capillary
;
_pd_spec_mount_mode transmission
_pd_spec_shape cylinder
_refine_ls_goodness_of_fit_all 1.301
_refine_ls_number_parameters 68
_refine_ls_weighting_details 1/(sigma*sigma)
_refine_ls_weighting_scheme sigma
_cod_data_source_file ic401558f_si_002_04.cif
_cod_data_source_block ES3-75
_cod_original_cell_volume 1057.32(3)
_cod_database_code 4336057

loop_
_symmetry_equiv_pos_site_id
_symmetry_equiv_pos_as_xyz
1 x,y,z
2 1/2-x,-y,1/2+z
3 1/2+x,1/2-y,-z
4 -x,1/2+y,1/2-z

loop_
_atom_site_label
_atom_site_type_symbol
_atom_site_thermal_displace_type
_atom_site_fract_x
_atom_site_fract_y
_atom_site_fract_z
_atom_site_occupancy
_atom_site_U_iso_or_equiv
Cr1 Cr Uiso 0.4086(3) 0.8439(4) 0.1265(3) 1.000 0.0355(7)
S1 S Uiso 0.8997(3) 0.6549(4) 0.1014(7) 1.000 0.0354
S2 S Uiso 0.6220(4) 1.3220(4) 0.1346(9) 1.000 0.0354
N1 N Uiso 0.6116(16) 0.7470(9) 0.1329(10) 1.000 0.0354
N2 N Uiso 0.4997(7) 1.0428(6) 0.1335(7) 1.000 0.0354
N3 N Uiso 0.3058(6) 0.6340(8) 0.1167(14) 1.000 0.0354
N4 N Uiso 0.1995(5) 0.9367(7) 0.1270(8) 1.000 0.0354
C1 C Uiso 0.7250(7) 0.7004(16) 0.1145(5) 1.000 0.0354(6)
C2 C Uiso 0.5496(5) 1.1570(6) 0.1350(9) 1.000 0.0354
C3 C Uiso 0.1996(10) 0.3721(10) 0.124(2) 1.000 0.0354
C4 C Uiso 0.2590(7) 0.5187(9) 0.1198(16) 1.000 0.0354
C5 C Uiso 0.0884(7) 0.9945(8) 0.1273(7) 1.000 0.0354
C6 C Uiso -0.0527(7) 1.0681(10) 0.1280(9) 1.000 0.0354
H3A H Uiso 0.26(5) 0.316(18) 0.164(5) 1.000 0.0354
H3B H Uiso 0.11(3) 0.375(12) 0.15(3) 1.000 0.0354
H3C H Uiso 0.196(19) 0.336(6) 0.06(3) 1.000 0.0354
H6A H Uiso -0.1221(11) 1.006(3) 0.104(4) 1.000 0.0354
H6B H Uiso -0.074(3) 1.096(4) 0.1944(10) 1.000 0.0354
H6C H Uiso -0.048(2) 1.147(4) 0.086(3) 1.000 0.0354

loop_
_geom_angle_atom_site_label_1
_geom_angle_atom_site_label_2
_geom_angle_atom_site_label_3
_geom_angle
_geom_angle_publ_flag
N1 Cr1 N2 91.2(3) yes
N1 Cr1 N3 90.3(3) yes
N1 Cr1 N4 177.1(5) yes
N2 Cr1 N3 178.3(3) yes
N2 Cr1 N4 90.3(3) yes
N3 Cr1 N4 88.2(3) yes
Cr1 N1 C1 165.6(10) yes
Cr1 N2 C2 178.1(8) yes
Cr1 N3 C4 173.4(14) yes
Cr1 N4 C5 176.4(6) yes
S1 C1 N1 170.2(11) yes
S2 C2 N2 178.9(11) yes
N3 C4 C3 180(2) yes
N4 C5 C6 179.8(13) yes
C4 C3 H3A 109(16) no
C4 C3 H3B 109(8) no
C4 C3 H3C 109(16) no
H3A C3 H3B 112.00 no
H3A C3 H3C 109(16) no
H3B C3 H3C 109.00 no
C5 C6 H6A 108.8(16) no
C5 C6 H6B 109(2) no
C5 C6 H6C 109.2(15) no
H6A C6 H6B 110(4) no
H6A C6 H6C 110(3) no
H6B C6 H6C 110(3) no

loop_
_geom_bond_atom_site_label_1
_geom_bond_atom_site_label_2
_geom_bond_distance
_geom_bond_publ_flag
Cr1 N1 2.050(14) yes
Cr1 N2 2.005(7) yes
Cr1 N3 2.143(8) yes
Cr1 N4 2.082(6) yes
S1 C1 1.650(8) yes
S2 C2 1.650(6) yes
N1 C1 1.140(16) yes
N2 C2 1.141(8) yes
N3 C4 1.140(11) yes
N4 C5 1.140(8) yes
C3 C4 1.449(12) no
C5 C6 1.449(10) no
C3 H3A 0.9(3) no
C3 H3B 0.9(3) no
C3 H3C 0.9(3) no
C6 H6A 0.90(3) no
C6 H6B 0.90(2) no
C6 H6C 0.90(4) no
